data_1571834
loop_
_publ_author_name
'Carroll, Robert C.'
'Coles, Simon J.'

_publ_section_title
;
 Statistical optimization of guest uptake in crystalline sponges: grading
 structural outcomes.
;
_journal_coeditor_code LT5068
_journal_issue 4
_journal_name_full IUCrJ
_journal_paper_doi 10.1107/S2052252524004871
_journal_volume 11
_journal_year 2024
_chemical_formula_moiety 'C36 H24 I6 N12 Zn3'
_chemical_formula_sum 'C36 H24 I6 N12 Zn3'
_chemical_formula_weight 1582.18
_chemical_name_systematic catena-[bis(mu-2,4,6-tri(pyridin-4-yl)-1,3,5-triazine)-hexaiodo-tri-zinc
_space_group_crystal_system monoclinic
_space_group_IT_number 15
_space_group_name_Hall '-C 2yc'
_space_group_name_H-M_alt 'C 1 2/c 1'
_atom_sites_solution_hydrogens geom
_atom_sites_solution_primary dual
_audit_creation_date 2024-02-07
_audit_creation_method
;
Olex2 1.5-alpha
(compiled 2024.01.24 svn.r2f8d729c for OlexSys, GUI svn.r6923)
;
_cell_angle_alpha 90
_cell_angle_beta 101.054(4)
_cell_angle_gamma 90
_cell_formula_units_Z 8
_cell_length_a 34.4940(13)
_cell_length_b 15.0307(3)
_cell_length_c 30.3347(13)
_cell_measurement_reflns_used 11766
_cell_measurement_temperature 100.00(10)
_cell_measurement_theta_max 64.8900
_cell_measurement_theta_min 3.4170
_cell_volume 15435.8(10)
_computing_cell_refinement 'CrysAlisPro 1.171.42.72a (Rigaku OD, 2022)'
_computing_data_collection 'CrysAlisPro 1.171.42.72a (Rigaku OD, 2022)'
_computing_data_reduction 'CrysAlisPro 1.171.42.72a (Rigaku OD, 2022)'
_computing_molecular_graphics 'Olex2 1.5-alpha (Dolomanov et al., 2009)'
_computing_publication_material 'Olex2 1.5-alpha (Dolomanov et al., 2009)'
_computing_structure_refinement 'SHELXL 2016/6 (Sheldrick, 2015)'
_computing_structure_solution 'SHELXT 2014/5 (Sheldrick, 2014)'
_diffrn_ambient_environment N~2~
_diffrn_ambient_temperature 100.00(10)
_diffrn_detector 'hybrid pixel array detector'
_diffrn_detector_area_resol_mean 10
_diffrn_detector_dtime 0.000
_diffrn_detector_type 'Rigaku, HyPix Arc-100'
_diffrn_measured_fraction_theta_full 0.995
_diffrn_measured_fraction_theta_max 0.993
_diffrn_measurement_details
;
List of Runs (angles in degrees, time in seconds):

  # Type    Start    End  Width  t~exp~   \w     \q     \k     \f   Frames
--------------------------------------------------------------------------
  1  \w     84.00 145.00   0.50    4.41    --   83.39  83.00 -15.00  122
  2  \w     22.00 104.00   0.50    4.41    --   83.39 -83.00-135.00  164
  3  \w    105.00 150.00   0.50    4.41    --   83.39  57.00-150.00   90
  4  \w     14.00  39.00   0.50    4.41    --   83.39 -37.00  60.00   50
  5  \w     17.00  44.00   0.50    4.41    --   83.39 -57.00 120.00   54
  6  \w    120.00 145.00   0.50    4.41    --   83.39  77.00 -90.00   50
  7  \w     45.00  98.00   0.50    4.41    --   83.39 -77.00-120.00  106
  8  \w     75.00 147.00   0.50    4.41    --   83.39  57.00-120.00  144
  9  \w     77.00 102.00   0.50    4.41    --   83.39  77.00 -90.00   50
 10  \w     12.00  42.00   0.50    4.41    --   83.39 -37.00 -30.00   60
 11  \w     52.00  78.00   0.50    4.41    --   83.39 -77.00 -60.00   52
 12  \w     12.00  37.00   0.50    4.41    --   83.39 -37.00 -90.00   50
 13  \w     50.00  99.00   0.50    4.41    --   83.39 -77.00  60.00   98
 14  \w     68.00 142.00   0.50    4.41    --   83.39  77.00 -30.00  148
 15  \w     67.00 137.00   0.50    4.41    --   83.39  77.00 -60.00  140
 16  \w    106.00 133.00   0.50    4.41    --   83.39  57.00 -90.00   54
 17  \w     13.00  40.00   0.50    4.41    --   83.39 -37.00  30.00   54
 18  \w   -141.00 -78.00   0.50    4.41    --  -79.34 -83.00-135.00  126
 19  \w   -100.00 -18.00   0.50    4.41    --  -79.34  83.00 -15.00  164
 20  \w    -75.00   6.00   0.50    1.10    --  -55.07  83.00 -15.00  162
 21  \w    -12.00  15.00   0.50    1.10    --  -55.07  19.00-180.00   54
 22  \w    -24.00   8.00   0.50    1.10    --  -55.07  19.00 150.00   64
 23  \w    -23.00  10.00   0.50    1.10    --  -55.07  19.00  90.00   66
 24  \w    -23.00   8.00   0.50    1.10    --  -55.07  19.00 -60.00   62
 25  \w     -9.00  72.00   0.50    1.10    --   51.57 -83.00-135.00  162
 26  \w    -18.00  28.00   0.50    1.10    --   51.57 -19.00 -90.00   92
;
_diffrn_measurement_device 'four-circle diffractometer'
_diffrn_measurement_device_details 'Rigaku, UG2 \k goniometer'
_diffrn_measurement_device_type
; Rigaku 007HF diffractometer equipped with Arc)Sec VHF Varimax confocal
 mirrors and a UG2 goniometer and HyPix Arc-100 detector
;
_diffrn_measurement_method 'profile data from \w-scans'
_diffrn_measurement_specimen_support 'MiTeGen loops'
_diffrn_orient_matrix_type 'CrysAlisPro convention (1999,Acta A55,543-557)'
_diffrn_orient_matrix_UB_11 -0.0260724000
_diffrn_orient_matrix_UB_12 -0.0222685000
_diffrn_orient_matrix_UB_13 -0.0458389000
_diffrn_orient_matrix_UB_21 -0.0231735000
_diffrn_orient_matrix_UB_22 0.0871318000
_diffrn_orient_matrix_UB_23 0.0017675000
_diffrn_orient_matrix_UB_31 0.0292962000
_diffrn_orient_matrix_UB_32 0.0490673000
_diffrn_orient_matrix_UB_33 -0.0239000000
_diffrn_radiation_collimation 0.3
_diffrn_radiation_monochromator 'Arc)Sec VHF Varimax focusing mirrors'
_diffrn_radiation_probe x-ray
_diffrn_radiation_type 'Cu K\a'
_diffrn_radiation_wavelength 1.54184
_diffrn_reflns_av_R_equivalents 0.0495
_diffrn_reflns_av_unetI/netI 0.0347
_diffrn_reflns_Laue_measured_fraction_full 0.995
_diffrn_reflns_Laue_measured_fraction_max 0.993
_diffrn_reflns_limit_h_max 41
_diffrn_reflns_limit_h_min -40
_diffrn_reflns_limit_k_max 17
_diffrn_reflns_limit_k_min -16
_diffrn_reflns_limit_l_max 36
_diffrn_reflns_limit_l_min -35
_diffrn_reflns_number 69226
_diffrn_reflns_point_group_measured_fraction_full 0.995
_diffrn_reflns_point_group_measured_fraction_max 0.993
_diffrn_reflns_theta_full 67.684
_diffrn_reflns_theta_max 68.248
_diffrn_reflns_theta_min 2.610
_diffrn_source 'Rotating anode'
_diffrn_source_current 30.0
_diffrn_source_power 1.2
_diffrn_source_target Cu
_diffrn_source_type 'Rigaku 007 HF'
_diffrn_source_voltage 40.0
_exptl_absorpt_coefficient_mu 20.130
_exptl_absorpt_correction_T_max 0.439
_exptl_absorpt_correction_T_min 0.183
_exptl_absorpt_correction_type gaussian
_exptl_absorpt_process_details
;
CrysAlisPro 1.171.42.72a (Rigaku Oxford Diffraction, 2022)
Numerical absorption correction based on gaussian integration over
a multifaceted crystal model
Empirical absorption correction using spherical harmonics,
implemented in SCALE3 ABSPACK scaling algorithm.
;
_exptl_crystal_colour colourless
_exptl_crystal_colour_primary colourless
_exptl_crystal_density_diffrn 1.362
_exptl_crystal_description block
_exptl_crystal_F_000 5856
_exptl_crystal_size_max 0.12
_exptl_crystal_size_mid 0.12
_exptl_crystal_size_min 0.07
_refine_diff_density_max 1.034
_refine_diff_density_min -0.673
_refine_diff_density_rms 0.125
_refine_ls_extinction_method none
_refine_ls_goodness_of_fit_ref 1.093
_refine_ls_hydrogen_treatment constr
_refine_ls_matrix_type full
_refine_ls_number_parameters 617
_refine_ls_number_reflns 14036
_refine_ls_number_restraints 32
_refine_ls_restrained_S_all 1.101
_refine_ls_R_factor_all 0.1094
_refine_ls_R_factor_gt 0.0844
_refine_ls_shift/su_max 0.000
_refine_ls_shift/su_mean 0.000
_refine_ls_structure_factor_coef Fsqd
_refine_ls_weighting_details 'w=1/[\s^2^(Fo^2^)+(0.1612P)^2^+42.9882P] where P=(Fo^2^+2Fc^2^)/3'
_refine_ls_weighting_scheme calc
_refine_ls_wR_factor_gt 0.2720
_refine_ls_wR_factor_ref 0.2947
_reflns_Friedel_coverage 0.000
_reflns_number_gt 8636
_reflns_number_total 14036
_reflns_threshold_expression 'I > 2\s(I)'
_cod_data_source_file lt5068.cif
_cod_data_source_block 4_10_96a
_cod_database_code 1571834
_shelx_shelxl_version_number 2016/6
_chemical_oxdiff_formula '(Zn3 I6 N12 H24 C36) (C15 H16 O3)2 (C6 H12)2'
_chemical_oxdiff_usercomment 9300-04
_shelx_space_group_comment
;
The symmetry employed for this shelxl refinement is uniquely defined
by the following loop, which should always be used as a source of
symmetry information in preference to the above space-group names.
They are only intended as comments.
;
_shelx_estimated_absorpt_t_max 0.333
_shelx_estimated_absorpt_t_min 0.196
_olex2_refinement_description
;
1. Fixed Uiso
 At 1.2 times of:
  All C(H) groups
2. Restrained distances
 I401-Zn41 \\sim I301-Zn31
 with sigma of 0.02
 I402-Zn41 \\sim I302-Zn31
 with sigma of 0.02
 Zn41-N301 \\sim Zn31-N301
 with sigma of 0.02
 I401-I402 \\sim I301-I302
 with sigma of 0.04
 I401-N301 \\sim I301-N301
 with sigma of 0.04
 I402-N301 \\sim I302-N301
 with sigma of 0.04
 Zn42-N306 \\sim Zn42-N307
 with sigma of 0.02
 I306-Zn33 \\sim I406-Zn43
 with sigma of 0.02
 I305-Zn33 \\sim I405-Zn43
 with sigma of 0.02
 Zn33-N312 \\sim Zn43-N312
 with sigma of 0.02
 I306-I305 \\sim I406-I405
 with sigma of 0.04
 I306-N312 \\sim I406-N312
 with sigma of 0.04
 I305-N312 \\sim I405-N312
 with sigma of 0.04
 I403-Zn42 \\sim I303-Zn32
 with sigma of 0.02
 I404-Zn42 \\sim I304-Zn32
 with sigma of 0.02
 Zn42-N306 \\sim Zn32-N306
 with sigma of 0.02
 Zn42-N307 \\sim Zn32-N307
 with sigma of 0.02
 I403-I404 \\sim I303-I304
 with sigma of 0.04
 I403-N306 \\sim I303-N306
 with sigma of 0.04
 I403-N307 \\sim I303-N307
 with sigma of 0.04
 I404-N306 \\sim I304-N306
 with sigma of 0.04
 I404-N307 \\sim I304-N307
 with sigma of 0.04
 I506-Zn53 \\sim I306-Zn33
 with sigma of 0.02
 I302-Zn31 \\sim I502-Zn51
 with sigma of 0.02
 I501-Zn51 \\sim I301-Zn31
 with sigma of 0.02
3. Others
 1*[Sof(I401)+Sof(I402)+Sof(Zn41)]+1*[Sof(I301)+Sof(Zn31)+Sof(I302)]+1*
 [Sof(I501)+Sof(I502)+Sof(Zn51)]=1 with esd of 0.00001
 Sof(I401)=Sof(I402)=Sof(Zn41)=FVAR(1)
 Sof(I301)=Sof(Zn31)=Sof(I302)=FVAR(2)
 Sof(I501)=Sof(I502)=Sof(Zn51)=FVAR(3)
 Sof(I303)=Sof(Zn32)=Sof(I304)=1-FVAR(4)
 Sof(I403)=Sof(I404)=Sof(Zn42)=FVAR(4)
 Fixed Sof: I306(0.49644) I305(0.49644) Zn33(0.49644) I406(0.39873)
 Zn43(0.39873) I405(0.39873) I505(0.10483) I506(0.10483) Zn53(0.10483)
 Fixed Uiso: I501(0.08) I502(0.08) Zn51(0.08) I505(0.08) I506(0.08) Zn53(0.08)
4.a Aromatic/amide H refined with riding coordinates:
 C313(H313), C312(H312), C332(H332), C320(H320), C333(H333), C318(H318),
 C317(H317), C319(H319), C310(H310), C304(H304), C311(H311), C322(H322),
 C305(H305), C336(H336), C328(H328), C323(H323), C329(H329), C331(H331),
 C335(H335), C330(H330), C315(H315), C301(H301), C302(H302), C314(H314)
;
_smtbx_masks_void_probe_radius 1.2
_smtbx_masks_void_truncation_radius 1.2
_olex2_date_sample_data_collection 2024-02-06
_olex2_date_sample_submission 2024-02-06
_olex2_submission_original_sample_id 4_10_96a
_olex2_submission_special_instructions 'No special instructions were received'
_oxdiff_exptl_absorpt_empirical_details
;
Empirical correction (ABSPACK) includes:
- Absorption correction using spherical harmonics
- Frame scaling
- Detector area scaling
- B-factor correction
;
_oxdiff_exptl_absorpt_empirical_full_max 3.004
_oxdiff_exptl_absorpt_empirical_full_min 0.356

loop_
_space_group_symop_operation_xyz
'x, y, z'
'-x, y, -z+1/2'
'x+1/2, y+1/2, z'
'-x+1/2, y+1/2, -z+1/2'
'-x, -y, -z'
'x, -y, z-1/2'
'-x+1/2, -y+1/2, -z'
'x+1/2, -y+1/2, z-1/2'

loop_
_atom_site_label
_atom_site_type_symbol
_atom_site_fract_x
_atom_site_fract_y
_atom_site_fract_z
_atom_site_U_iso_or_equiv
_atom_site_adp_type
_atom_site_occupancy
_atom_site_site_symmetry_order
_atom_site_calc_flag
_atom_site_refinement_flags_posn
_atom_site_refinement_flags_adp
_atom_site_refinement_flags_occupancy
_atom_site_disorder_assembly
_atom_site_disorder_group
I306 I 0.97664(9) 0.3511(2) 0.86572(6) 0.0921(8) Uani 0.4964 1 d D . P A 1
I305 I 0.8796(2) 0.2691(3) 0.9388(2) 0.219(3) Uani 0.4964 1 d D . P A 1
I403 I 0.6105(3) 0.2577(4) 0.5944(5) 0.242(4) Uani 0.41(2) 1 d D . P B 1
I404 I 0.6499(3) 0.4100(10) 0.4794(3) 0.179(3) Uani 0.41(2) 1 d D . P B 1
I401 I 0.26932(11) 0.73404(18) 0.70817(12) 0.1222(9) Uani 0.438(3) 1 d D . P C 1
Zn33 Zn 0.9197(2) 0.3821(5) 0.9059(3) 0.164(4) Uani 0.4964 1 d D . P A 1
I402 I 0.37548(10) 0.65759(15) 0.80636(8) 0.1159(9) Uani 0.438(3) 1 d D . P C 1
Zn42 Zn 0.62812(16) 0.4026(5) 0.5544(3) 0.126(3) Uani 0.41(2) 1 d D . P B 1
Zn41 Zn 0.33059(18) 0.6391(4) 0.73054(18) 0.0957(15) Uani 0.438(3) 1 d D . P C 1
N302 N 0.4625(3) 0.6443(5) 0.5846(3) 0.093(2) Uani 1 1 d . . . . .
N308 N 0.7803(2) 0.5532(4) 0.7254(3) 0.101(3) Uani 1 1 d . . . . .
N310 N 0.8188(2) 0.6808(4) 0.7488(3) 0.097(3) Uani 1 1 d . . . . .
N305 N 0.4369(3) 1.0207(6) 0.4517(3) 0.100(3) Uani 1 1 d . . . . .
N303 N 0.4280(3) 0.7770(5) 0.5604(3) 0.091(2) Uani 1 1 d . . . . .
N304 N 0.4809(2) 0.7285(5) 0.5255(3) 0.092(2) Uani 1 1 d . . . . .
N306 N 0.5813(3) 0.4890(6) 0.5494(5) 0.121(4) Uani 1 1 d D . . . .
N312 N 0.8808(2) 0.4508(5) 0.8588(3) 0.095(2) Uani 1 1 d D . . . .
N309 N 0.7663(3) 0.6889(5) 0.6867(3) 0.103(3) Uani 1 1 d . . . . .
C308 C 0.4845(3) 0.6607(6) 0.5536(4) 0.091(3) Uani 1 1 d . . . . .
C309 C 0.4492(3) 0.8712(6) 0.5048(4) 0.090(3) Uani 1 1 d . . . . .
C316 C 0.5166(3) 0.5990(6) 0.5518(4) 0.088(3) Uani 1 1 d . . . . .
C313 C 0.4732(3) 0.8895(6) 0.4754(4) 0.083(3) Uani 1 1 d . . . . .
H313 H 0.494174 0.850147 0.472747 0.100 Uiso 1 1 calc R U . . .
N311 N 0.8130(4) 1.0037(6) 0.7215(5) 0.131(4) Uani 1 1 d . . . . .
C326 C 0.8102(3) 0.5938(6) 0.7530(4) 0.095(3) Uani 1 1 d . . . . .
C321 C 0.7309(3) 0.5588(6) 0.6588(4) 0.099(3) Uani 1 1 d . . . . .
N307 N 0.6709(3) 0.4699(5) 0.6007(4) 0.128(4) Uani 1 1 d D . . . .
C307 C 0.4525(3) 0.7881(6) 0.5321(4) 0.088(3) Uani 1 1 d . . . . .
C306 C 0.4345(3) 0.7040(6) 0.5861(4) 0.098(3) Uani 1 1 d . . . . .
C312 C 0.4671(3) 0.9653(8) 0.4493(4) 0.097(3) Uani 1 1 d . . . . .
H312 H 0.484458 0.978552 0.429353 0.116 Uiso 1 1 calc R U . . .
C332 C 0.8497(4) 0.4127(6) 0.8313(4) 0.109(4) Uani 1 1 d . . . . .
H332 H 0.843353 0.353242 0.837745 0.131 Uiso 1 1 calc R U . . .
C303 C 0.4087(4) 0.6904(7) 0.6182(4) 0.099(3) Uani 1 1 d . . . . .
C324 C 0.7598(3) 0.6026(7) 0.6922(4) 0.105(4) Uani 1 1 d . . . . .
C327 C 0.8008(3) 0.8220(6) 0.7168(4) 0.105(4) Uani 1 1 d . . . . .
C320 C 0.7071(4) 0.6016(7) 0.6238(4) 0.122(5) Uani 1 1 d . . . . .
H320 H 0.710521 0.663413 0.619263 0.146 Uiso 1 1 calc R U . . .
N301 N 0.3553(6) 0.6580(7) 0.6761(6) 0.165(6) Uani 1 1 d D . . . .
C333 C 0.8274(3) 0.4518(6) 0.7960(4) 0.114(4) Uani 1 1 d . . . . .
H333 H 0.807587 0.419886 0.776120 0.137 Uiso 1 1 calc R U . . .
C334 C 0.8345(3) 0.5437(6) 0.7894(3) 0.092(3) Uani 1 1 d . . . . .
C318 C 0.5664(3) 0.5346(8) 0.5150(5) 0.108(3) Uani 1 1 d . . . . .
H318 H 0.576696 0.529007 0.488288 0.129 Uiso 1 1 calc R U . . .
C317 C 0.5349(3) 0.5930(7) 0.5161(5) 0.112(4) Uani 1 1 d . . . . .
H317 H 0.525975 0.629903 0.490723 0.135 Uiso 1 1 calc R U . . .
C325 C 0.7961(3) 0.7249(6) 0.7167(4) 0.102(3) Uani 1 1 d . . . . .
C319 C 0.6781(4) 0.5548(7) 0.5949(5) 0.122(5) Uani 1 1 d . . . . .
H319 H 0.662889 0.585193 0.570051 0.146 Uiso 1 1 calc R U . . .
C310 C 0.4176(4) 0.9235(9) 0.5071(4) 0.119(4) Uani 1 1 d . . . . .
H310 H 0.398649 0.906352 0.524435 0.143 Uiso 1 1 calc R U . . .
C304 C 0.4181(5) 0.6234(13) 0.6518(7) 0.169(7) Uani 1 1 d . . . . .
H304 H 0.441122 0.587338 0.655124 0.202 Uiso 1 1 calc R U . . .
C311 C 0.4137(5) 1.0085(9) 0.4816(6) 0.133(5) Uani 1 1 d . . . . .
H311 H 0.395270 1.052629 0.486407 0.160 Uiso 1 1 calc R U . . .
C322 C 0.7224(4) 0.4675(7) 0.6636(5) 0.131(5) Uani 1 1 d . . . . .
H322 H 0.737813 0.433774 0.687145 0.157 Uiso 1 1 calc R U . . .
C305 C 0.3892(6) 0.6158(12) 0.6801(7) 0.157(7) Uani 1 1 d . . . . .
H305 H 0.395336 0.575482 0.704558 0.188 Uiso 1 1 calc R U . . .
C336 C 0.8855(4) 0.5360(7) 0.8541(5) 0.136(6) Uani 1 1 d . . . . .
H336 H 0.904992 0.566188 0.875227 0.164 Uiso 1 1 calc R U . . .
C328 C 0.7768(5) 0.8791(7) 0.6884(6) 0.157(7) Uani 1 1 d . . . . .
H328 H 0.754718 0.857063 0.667661 0.189 Uiso 1 1 calc R U . . .
C323 C 0.6922(4) 0.4274(8) 0.6344(5) 0.142(6) Uani 1 1 d . . . . .
H323 H 0.686473 0.366597 0.638927 0.171 Uiso 1 1 calc R U . . .
C329 C 0.7855(6) 0.9718(9) 0.6905(6) 0.160(7) Uani 1 1 d . . . . .
H329 H 0.770979 1.010732 0.668792 0.192 Uiso 1 1 calc R U . . .
C331 C 0.8320(5) 0.8617(8) 0.7465(5) 0.138(5) Uani 1 1 d . . . . .
H331 H 0.850949 0.825792 0.765358 0.166 Uiso 1 1 calc R U . . .
C335 C 0.8634(4) 0.5841(8) 0.8193(5) 0.145(6) Uani 1 1 d . . . . .
H335 H 0.868372 0.645813 0.816424 0.174 Uiso 1 1 calc R U . . .
C330 C 0.8353(6) 0.9524(8) 0.7483(7) 0.159(6) Uani 1 1 d . . . . .
H330 H 0.855193 0.978085 0.770722 0.191 Uiso 1 1 calc R U . . .
C315 C 0.5343(5) 0.5485(12) 0.5894(6) 0.161(7) Uani 1 1 d . . . . .
H315 H 0.525053 0.553818 0.616824 0.193 Uiso 1 1 calc R U . . .
C301 C 0.3502(7) 0.7199(11) 0.6448(6) 0.154(6) Uani 1 1 d . . . . .
H301 H 0.329135 0.760694 0.644576 0.184 Uiso 1 1 calc R U . . .
C302 C 0.3721(5) 0.7301(10) 0.6135(7) 0.144(5) Uani 1 1 d . . . . .
H302 H 0.362493 0.765124 0.587629 0.173 Uiso 1 1 calc R U . . .
I301 I 0.24971(13) 0.7173(2) 0.6795(2) 0.218(3) Uani 0.539(3) 1 d D . P C 2
Zn31 Zn 0.3142(2) 0.6444(3) 0.7135(3) 0.178(3) Uani 0.539(3) 1 d D . P C 2
I302 I 0.3511(2) 0.6855(3) 0.7915(2) 0.260(3) Uani 0.539(3) 1 d D . P C 2
I406 I 0.9789(2) 0.3499(5) 0.8705(3) 0.246(4) Uani 0.3987 1 d D . P A 2
Zn43 Zn 0.92017(17) 0.3763(6) 0.9061(2) 0.0640(14) Uani 0.3987 1 d D . P A 2
I405 I 0.88627(9) 0.2608(2) 0.94313(14) 0.0811(10) Uani 0.3987 1 d D . P A 2
I501 I 0.2368(8) 0.690(2) 0.6415(9) 0.080 Uiso 0.0229(14) 1 d D U P C 3
I502 I 0.3198(9) 0.705(2) 0.7796(8) 0.080 Uiso 0.0229(14) 1 d D U P C 3
Zn51 Zn 0.2898(15) 0.636(3) 0.7046(12) 0.080 Uiso 0.0229(14) 1 d D U P C 3
I505 I 0.8772(6) 0.2684(14) 0.9469(6) 0.080 Uiso 0.1048 1 d . U P A 3
I506 I 0.9742(4) 0.3487(11) 0.8555(5) 0.080 Uiso 0.1048 1 d D U P A 3
Zn53 Zn 0.9218(10) 0.374(3) 0.9027(13) 0.080 Uiso 0.1048 1 d D U P A 3
I303 I 0.61627(18) 0.2618(2) 0.5812(3) 0.219(3) Uani 0.59(2) 1 d D . P B 2
Zn32 Zn 0.6319(2) 0.4097(4) 0.5485(3) 0.205(5) Uani 0.59(2) 1 d D . P B 2
I304 I 0.6557(3) 0.4405(9) 0.4772(3) 0.243(4) Uani 0.59(2) 1 d D . P B 2
C314 C 0.5648(6) 0.4916(12) 0.5865(8) 0.175(8) Uani 1 1 d . . . . .
H314 H 0.574606 0.453315 0.611008 0.210 Uiso 1 1 calc R U . . .

loop_
_atom_site_aniso_label
_atom_site_aniso_U_11
_atom_site_aniso_U_22
_atom_site_aniso_U_33
_atom_site_aniso_U_23
_atom_site_aniso_U_13
_atom_site_aniso_U_12
I306 0.0943(11) 0.0933(17) 0.0751(14) -0.0032(12) -0.0178(10) 0.0313(11)
I305 0.266(5) 0.0619(17) 0.263(5) 0.0235(19) -0.117(3) -0.052(2)
I403 0.207(5) 0.049(2) 0.422(11) 0.005(3) -0.057(8) -0.018(2)
I404 0.098(3) 0.225(7) 0.197(4) -0.129(4) -0.017(3) 0.017(3)
I401 0.137(2) 0.0475(10) 0.183(2) 0.0246(11) 0.0349(16) 0.0209(12)
Zn33 0.182(7) 0.048(3) 0.215(7) 0.008(3) -0.079(5) 0.014(3)
I402 0.178(2) 0.0531(10) 0.1102(13) -0.0083(8) 0.0106(13) -0.0169(11)
Zn42 0.060(3) 0.066(4) 0.236(8) -0.042(4) -0.015(5) 0.020(2)
Zn41 0.124(4) 0.0401(19) 0.118(3) 0.0051(16) 0.012(2) -0.009(2)
N302 0.087(5) 0.062(5) 0.115(6) 0.001(4) -0.024(5) 0.006(4)
N308 0.098(5) 0.030(3) 0.151(7) -0.009(4) -0.039(5) 0.010(3)
N310 0.084(5) 0.036(3) 0.152(7) -0.018(4) -0.025(5) 0.015(3)
N305 0.096(6) 0.087(6) 0.104(6) 0.021(5) -0.013(5) 0.006(5)
N303 0.081(5) 0.070(5) 0.109(6) 0.013(4) -0.015(4) 0.007(4)
N304 0.089(5) 0.061(4) 0.108(6) 0.008(4) -0.029(4) 0.014(4)
N306 0.098(7) 0.077(6) 0.162(10) -0.005(7) -0.036(7) 0.009(5)
N312 0.097(5) 0.054(4) 0.114(6) -0.012(4) -0.029(4) 0.010(4)
N309 0.101(6) 0.058(5) 0.132(7) 0.000(5) -0.020(5) 0.023(4)
C308 0.096(7) 0.051(5) 0.110(7) 0.003(5) -0.025(6) 0.007(5)
C309 0.108(7) 0.041(4) 0.104(7) 0.011(4) -0.023(6) 0.010(4)
C316 0.087(6) 0.046(4) 0.118(8) -0.006(5) -0.016(6) 0.003(4)
C313 0.080(5) 0.053(5) 0.102(6) 0.008(5) -0.018(5) 0.004(4)
N311 0.155(10) 0.043(5) 0.200(12) -0.006(6) 0.048(9) -0.016(6)
C326 0.082(6) 0.043(4) 0.146(9) -0.003(5) -0.013(6) 0.002(4)
C321 0.079(6) 0.050(5) 0.148(9) -0.001(5) -0.029(6) 0.012(4)
N307 0.100(6) 0.053(4) 0.192(9) -0.030(5) -0.075(6) 0.022(4)
C307 0.083(6) 0.061(5) 0.105(7) 0.007(5) -0.017(5) -0.005(5)
C306 0.107(7) 0.051(5) 0.116(8) 0.003(5) -0.028(6) -0.009(5)
C312 0.078(6) 0.090(7) 0.109(7) 0.009(6) -0.016(5) 0.016(5)
C332 0.125(8) 0.039(4) 0.139(9) -0.006(5) -0.035(7) -0.012(5)
C303 0.105(8) 0.056(5) 0.125(8) 0.012(5) -0.004(6) -0.007(5)
C324 0.105(7) 0.057(5) 0.129(8) -0.015(5) -0.039(6) 0.026(5)
C327 0.110(8) 0.036(4) 0.156(10) -0.001(5) -0.008(7) 0.001(4)
C320 0.130(9) 0.048(5) 0.151(10) 0.001(6) -0.066(8) -0.002(5)
N301 0.256(19) 0.045(5) 0.217(14) -0.014(7) 0.101(14) -0.007(8)
C333 0.114(8) 0.040(4) 0.157(9) 0.002(5) -0.056(7) -0.008(5)
C334 0.097(6) 0.045(4) 0.111(7) -0.014(4) -0.038(5) 0.014(4)
C318 0.093(7) 0.080(7) 0.140(9) -0.002(7) -0.004(6) 0.008(6)
C317 0.092(7) 0.072(7) 0.150(11) 0.020(7) -0.032(7) 0.024(6)
C325 0.101(7) 0.040(4) 0.149(9) 0.002(5) -0.020(6) -0.006(4)
C319 0.121(9) 0.063(6) 0.152(10) 0.000(6) -0.049(7) 0.015(6)
C310 0.119(9) 0.108(9) 0.131(9) 0.034(8) 0.029(7) 0.039(8)
C304 0.101(10) 0.146(14) 0.240(19) 0.060(14) -0.014(11) -0.029(9)
C311 0.121(10) 0.096(9) 0.178(13) 0.035(9) 0.017(10) 0.034(8)
C322 0.124(9) 0.056(5) 0.174(11) -0.019(6) -0.071(8) 0.013(6)
C305 0.145(13) 0.095(10) 0.237(19) 0.054(12) 0.053(13) -0.005(10)
C336 0.136(10) 0.062(6) 0.167(11) -0.005(7) -0.081(9) 0.003(6)
C328 0.162(12) 0.040(5) 0.236(17) 0.003(7) -0.048(12) 0.021(6)
C323 0.113(9) 0.066(6) 0.206(14) -0.003(8) -0.073(9) -0.004(6)
C329 0.216(19) 0.051(7) 0.198(16) 0.016(8) 0.006(14) 0.054(9)
C331 0.148(11) 0.059(6) 0.181(13) -0.010(7) -0.038(10) -0.008(7)
C335 0.150(11) 0.058(6) 0.179(12) 0.002(7) -0.088(9) -0.018(6)
C330 0.197(16) 0.045(6) 0.221(17) 0.015(9) 0.007(13) -0.015(8)
C315 0.139(12) 0.140(13) 0.199(15) 0.087(12) 0.020(10) 0.062(10)
C301 0.216(19) 0.095(10) 0.166(14) 0.034(10) 0.076(14) 0.012(11)
C302 0.139(12) 0.087(9) 0.210(17) 0.014(10) 0.040(12) 0.017(8)
I301 0.184(3) 0.0675(16) 0.435(9) 0.079(3) 0.139(4) 0.0508(19)
Zn31 0.180(6) 0.0308(16) 0.344(10) -0.003(4) 0.103(6) -0.005(3)
I302 0.319(7) 0.126(3) 0.377(7) -0.114(4) 0.172(6) -0.103(4)
I406 0.249(7) 0.120(4) 0.316(8) -0.020(4) -0.072(5) 0.099(4)
Zn43 0.068(3) 0.046(3) 0.064(2) -0.013(2) -0.024(2) 0.002(2)
I405 0.081(2) 0.0472(12) 0.1092(18) 0.0018(11) 0.0029(15) 0.0000(12)
I303 0.175(3) 0.0570(15) 0.336(5) -0.0256(18) -0.173(3) 0.0081(14)
Zn32 0.185(7) 0.086(4) 0.262(7) -0.074(4) -0.167(6) 0.046(3)
I304 0.138(4) 0.270(8) 0.276(6) -0.174(5) -0.073(3) 0.048(4)
C314 0.189(17) 0.123(13) 0.206(17) 0.042(12) 0.025(14) 0.103(13)

loop_
_atom_type_symbol
_atom_type_description
_atom_type_scat_dispersion_real
_atom_type_scat_dispersion_imag
_atom_type_scat_source
C C 0.0181 0.0091 'International Tables Vol C Tables 4.2.6.8 and 6.1.1.4'
H H 0.0000 0.0000 'International Tables Vol C Tables 4.2.6.8 and 6.1.1.4'
I I -0.3257 6.8362 'International Tables Vol C Tables 4.2.6.8 and 6.1.1.4'
N N 0.0311 0.0180 'International Tables Vol C Tables 4.2.6.8 and 6.1.1.4'
Zn Zn -1.5491 0.6778 'International Tables Vol C Tables 4.2.6.8 and 6.1.1.4'

loop_
_exptl_crystal_face_index_h
_exptl_crystal_face_index_k
_exptl_crystal_face_index_l
_exptl_crystal_face_perp_dist
0 1 0 0.0238
0 0 1 0.0196
0 0 -1 0.0535
-1 0 0 0.0754
1 0 0 0.0377
-1 -2 1 0.0793
-2 0 1 0.0639
2 0 -1 0.0443
-2 1 -2 0.0332
2 1 -2 0.0410
-2 -1 0 0.0840
1 0 -2 0.0417

loop_
_geom_angle_atom_site_label_1
_geom_angle_atom_site_label_2
_geom_angle_atom_site_label_3
_geom_angle
_geom_angle_site_symmetry_1
_geom_angle_site_symmetry_3
_geom_angle_publ_flag
I305 Zn33 I306 126.9(4) . . ?
N305 Zn33 I306 108.0(5) 8_566 . ?
N305 Zn33 I305 109.0(5) 8_566 . ?
N305 Zn33 N312 100.5(5) 8_566 . ?
N312 Zn33 I306 102.8(5) . . ?
N312 Zn33 I305 106.3(5) . . ?
I404 Zn42 I403 126.1(5) . . ?
N306 Zn42 I403 108.1(5) . . ?
N306 Zn42 I404 105.7(6) . . ?
N306 Zn42 N307 100.8(5) . . ?
N307 Zn42 I403 106.7(5) . . ?
N307 Zn42 I404 106.8(5) . . ?
I402 Zn41 I401 121.0(3) . . ?
N311 Zn41 I401 107.6(5) 3_445 . ?
N311 Zn41 I402 109.4(5) 3_445 . ?
N301 Zn41 I401 99.4(5) . . ?
N301 Zn41 I402 116.6(7) . . ?
N301 Zn41 N311 100.7(5) . 3_445 ?
C306 N302 C308 114.4(10) . . ?
C324 N308 C326 116.7(8) . . ?
C325 N310 C326 116.7(8) . . ?
Zn33 N305 Zn53 3.1(9) 8_465 8_465 ?
C312 N305 Zn33 122.4(9) . 8_465 ?
C312 N305 Zn53 120.0(11) . 8_465 ?
C311 N305 Zn33 115.6(8) . 8_465 ?
C311 N305 C312 121.6(10) . . ?
C311 N305 Zn53 118.2(10) . 8_465 ?
C307 N303 C306 115.1(10) . . ?
C308 N304 C307 113.0(10) . . ?
C318 N306 Zn42 126.2(12) . . ?
C318 N306 Zn32 119.9(11) . . ?
C318 N306 C314 119.7(12) . . ?
C314 N306 Zn42 114.0(9) . . ?
C314 N306 Zn32 120.4(9) . . ?
C332 N312 Zn33 123.7(7) . . ?
C332 N312 Zn43 121.9(7) . . ?
C332 N312 Zn53 121.2(14) . . ?
C336 N312 Zn33 119.6(7) . . ?
C336 N312 C332 116.7(8) . . ?
C336 N312 Zn43 121.4(7) . . ?
C336 N312 Zn53 121.9(14) . . ?
C324 N309 C325 115.6(8) . . ?
N302 C308 C316 116.5(9) . . ?
N304 C308 N302 126.9(10) . . ?
N304 C308 C316 116.5(12) . . ?
C313 C309 C307 123.0(10) . . ?
C313 C309 C310 121.0(9) . . ?
C310 C309 C307 115.6(12) . . ?
C317 C316 C308 123.1(10) . . ?
C317 C316 C315 114.6(11) . . ?
C315 C316 C308 121.9(13) . . ?
C309 C313 H313 120.0 . . ?
C309 C313 C312 120.0(10) . . ?
C312 C313 H313 120.0 . . ?
Zn41 N311 Zn31 18.8(3) 3 3 ?
Zn41 N311 Zn51 40.2(12) 3 3 ?
C329 N311 Zn41 126.9(11) . 3 ?
C329 N311 Zn31 108.2(11) . 3 ?
C329 N311 Zn51 89.0(13) . 3 ?
C330 N311 Zn41 112.1(11) . 3 ?
C330 N311 C329 120.8(12) . . ?
C330 N311 Zn31 130.9(12) . 3 ?
C330 N311 Zn51 149.4(14) . 3 ?
N308 C326 N310 122.4(9) . . ?
N308 C326 C334 119.8(8) . . ?
N310 C326 C334 117.8(8) . . ?
C320 C321 C324 124.2(9) . . ?
C320 C321 C322 115.5(9) . . ?
C322 C321 C324 120.0(9) . . ?
C319 N307 Zn42 120.4(8) . . ?
C319 N307 Zn32 115.6(8) . . ?
C323 N307 Zn42 120.5(8) . . ?
C323 N307 C319 119.0(9) . . ?
C323 N307 Zn32 124.6(7) . . ?
N303 C307 N304 125.1(9) . . ?
N303 C307 C309 118.4(10) . . ?
N304 C307 C309 116.4(11) . . ?
N302 C306 N303 125.1(13) . . ?
N302 C306 C303 118.1(10) . . ?
N303 C306 C303 116.8(11) . . ?
N305 C312 C313 120.9(11) . . ?
N305 C312 H312 119.6 . . ?
C313 C312 H312 119.6 . . ?
N312 C332 H332 117.3 . . ?
C333 C332 N312 125.3(9) . . ?
C333 C332 H332 117.3 . . ?
C304 C303 C306 119.5(13) . . ?
C302 C303 C306 122.2(12) . . ?
C302 C303 C304 117.4(15) . . ?
N308 C324 C321 118.1(9) . . ?
N309 C324 N308 123.8(9) . . ?
N309 C324 C321 118.0(9) . . ?
C328 C327 C325 124.5(11) . . ?
C328 C327 C331 115.7(10) . . ?
C331 C327 C325 119.8(10) . . ?
C321 C320 H320 119.9 . . ?
C321 C320 C319 120.2(10) . . ?
C319 C320 H320 119.9 . . ?
C305 N301 Zn41 111.3(14) . . ?
C305 N301 C301 113.7(16) . . ?
C305 N301 Zn31 128.0(13) . . ?
C305 N301 Zn51 136.3(15) . . ?
C301 N301 Zn41 132.0(14) . . ?
C301 N301 Zn31 118.1(15) . . ?
C301 N301 Zn51 109.0(17) . . ?
C332 C333 H333 121.5 . . ?
C332 C333 C334 116.9(8) . . ?
C334 C333 H333 121.5 . . ?
C333 C334 C326 121.2(8) . . ?
C335 C334 C326 121.0(9) . . ?
C335 C334 C333 117.7(9) . . ?
N306 C318 H318 119.6 . . ?
N306 C318 C317 120.9(14) . . ?
C317 C318 H318 119.6 . . ?
C316 C317 C318 122.7(11) . . ?
C316 C317 H317 118.7 . . ?
C318 C317 H317 118.7 . . ?
N310 C325 N309 124.7(8) . . ?
N310 C325 C327 116.8(9) . . ?
N309 C325 C327 118.1(9) . . ?
N307 C319 C320 122.6(10) . . ?
N307 C319 H319 118.7 . . ?
C320 C319 H319 118.7 . . ?
C309 C310 H310 121.2 . . ?
C309 C310 C311 117.6(12) . . ?
C311 C310 H310 121.2 . . ?
C303 C304 H304 123.4 . . ?
C303 C304 C305 113.1(16) . . ?
C305 C304 H304 123.4 . . ?
N305 C311 C310 117.9(12) . . ?
N305 C311 H311 121.1 . . ?
C310 C311 H311 121.1 . . ?
C321 C322 H322 119.8 . . ?
C323 C322 C321 120.4(10) . . ?
C323 C322 H322 119.8 . . ?
N301 C305 C304 127.7(16) . . ?
N301 C305 H305 116.2 . . ?
C304 C305 H305 116.2 . . ?
N312 C336 H336 118.8 . . ?
N312 C336 C335 122.4(9) . . ?
C335 C336 H336 118.8 . . ?
C327 C328 H328 120.5 . . ?
C327 C328 C329 119.1(14) . . ?
C329 C328 H328 120.5 . . ?
N307 C323 C322 122.3(11) . . ?
N307 C323 H323 118.8 . . ?
C322 C323 H323 118.8 . . ?
N311 C329 C328 121.0(13) . . ?
N311 C329 H329 119.5 . . ?
N311 C329 Zn51 59.9(11) . 3 ?
C328 C329 H329 119.5 . . ?
C328 C329 Zn51 168(2) . 3 ?
Zn51 C329 H329 61.1 3 . ?
C327 C331 H331 120.0 . . ?
C330 C331 C327 120.0(14) . . ?
C330 C331 H331 120.0 . . ?
C334 C335 C336 120.3(10) . . ?
C334 C335 H335 119.9 . . ?
C336 C335 H335 119.9 . . ?
N311 C330 C331 123.0(16) . . ?
N311 C330 H330 118.5 . . ?
C331 C330 H330 118.5 . . ?
C316 C315 H315 119.9 . . ?
C314 C315 C316 120.2(17) . . ?
C314 C315 H315 119.9 . . ?
N301 C301 H301 117.3 . . ?
N301 C301 C302 125.4(19) . . ?
C302 C301 H301 117.3 . . ?
C303 C302 H302 119.7 . . ?
C301 C302 C303 120.6(18) . . ?
C301 C302 H302 119.7 . . ?
N311 Zn31 I301 116.4(5) 3_445 . ?
N311 Zn31 I302 98.7(6) 3_445 . ?
N301 Zn31 N311 101.5(5) . 3_445 ?
N301 Zn31 I301 113.2(7) . . ?
N301 Zn31 I302 102.7(6) . . ?
I301 Zn31 I302 121.4(3) . . ?
N305 Zn43 N312 96.7(5) 8_566 . ?
N305 Zn43 I406 105.1(5) 8_566 . ?
N305 Zn43 I405 108.3(4) 8_566 . ?
N312 Zn43 I406 105.1(4) . . ?
N312 Zn43 I405 112.5(4) . . ?
I405 Zn43 I406 125.2(4) . . ?
N311 Zn51 N301 83.7(17) 3_445 . ?
N311 Zn51 C329 31.1(8) 3_445 3_445 ?
N311 Zn51 I501 131(2) 3_445 . ?
N311 Zn51 I502 95.5(13) 3_445 . ?
C329 Zn51 N301 95.5(17) 3_445 . ?
C329 Zn51 I501 100.4(15) 3_445 . ?
C329 Zn51 I502 124.0(18) 3_445 . ?
I501 Zn51 N301 105(2) . . ?
I501 Zn51 I502 131(2) . . ?
I502 Zn51 N301 90.8(17) . . ?
N305 Zn53 I505 99.8(11) 8_566 . ?
N305 Zn53 I506 113.1(15) 8_566 . ?
N312 Zn53 N305 94.3(18) . 8_566 ?
N312 Zn53 I505 104.8(13) . . ?
N312 Zn53 I506 101.0(15) . . ?
I506 Zn53 I505 136.0(19) . . ?
N306 Zn32 I303 104.6(5) . . ?
N306 Zn32 I304 108.3(5) . . ?
N307 Zn32 N306 99.2(4) . . ?
N307 Zn32 I303 103.9(4) . . ?
N307 Zn32 I304 107.8(5) . . ?
I304 Zn32 I303 129.1(4) . . ?
N306 C314 C315 121.4(15) . . ?
N306 C314 H314 119.3 . . ?
C315 C314 H314 119.3 . . ?

loop_
_geom_bond_atom_site_label_1
_geom_bond_atom_site_label_2
_geom_bond_distance
_geom_bond_site_symmetry_2
_geom_bond_publ_flag
I306 Zn33 2.546(9) . ?
I305 Zn33 2.515(9) . ?
I403 Zn42 2.621(10) . ?
I404 Zn42 2.531(9) . ?
I401 Zn41 2.533(6) . ?
Zn33 N305 2.025(12) 8_566 ?
Zn33 N312 2.042(10) . ?
I402 Zn41 2.530(5) . ?
Zn42 N306 2.054(10) . ?
Zn42 N307 2.093(9) . ?
Zn41 N311 2.127(11) 3_445 ?
Zn41 N301 2.020(16) . ?
N302 C308 1.338(14) . ?
N302 C306 1.327(14) . ?
N308 C326 1.344(12) . ?
N308 C324 1.339(12) . ?
N310 C326 1.353(11) . ?
N310 C325 1.308(13) . ?
N305 C312 1.348(14) . ?
N305 C311 1.330(17) . ?
N305 Zn53 2.17(4) 8_465 ?
N303 C307 1.323(14) . ?
N303 C306 1.340(13) . ?
N304 C308 1.319(13) . ?
N304 C307 1.371(14) . ?
N306 C318 1.273(16) . ?
N306 Zn32 2.117(11) . ?
N306 C314 1.35(2) . ?
N312 C332 1.351(12) . ?
N312 C336 1.304(14) . ?
N312 Zn43 2.101(11) . ?
N312 Zn53 2.10(5) . ?
N309 C324 1.333(14) . ?
N309 C325 1.348(13) . ?
C308 C316 1.455(15) . ?
C309 C313 1.355(15) . ?
C309 C307 1.492(13) . ?
C309 C310 1.356(16) . ?
C316 C317 1.357(17) . ?
C316 C315 1.407(17) . ?
C313 H313 0.9500 . ?
C313 C312 1.380(14) . ?
N311 C329 1.29(2) . ?
N311 C330 1.27(2) . ?
N311 Zn31 2.131(11) 3 ?
N311 Zn51 2.17(5) 3 ?
C326 C334 1.461(13) . ?
C321 C324 1.437(13) . ?
C321 C320 1.372(13) . ?
C321 C322 1.416(15) . ?
N307 C319 1.319(15) . ?
N307 C323 1.306(15) . ?
N307 Zn32 2.078(8) . ?
C306 C303 1.455(17) . ?
C312 H312 0.9500 . ?
C332 H332 0.9500 . ?
C332 C333 1.331(14) . ?
C303 C304 1.42(2) . ?
C303 C302 1.377(19) . ?
C327 C325 1.468(12) . ?
C327 C328 1.375(16) . ?
C327 C331 1.399(17) . ?
C320 H320 0.9500 . ?
C320 C319 1.387(14) . ?
N301 C305 1.31(2) . ?
N301 C301 1.316(19) . ?
N301 Zn31 1.990(16) . ?
N301 Zn51 2.59(6) . ?
C333 H333 0.9500 . ?
C333 C334 1.423(13) . ?
C334 C335 1.357(13) . ?
C318 H318 0.9500 . ?
C318 C317 1.401(16) . ?
C317 H317 0.9500 . ?
C319 H319 0.9500 . ?
C310 H310 0.9500 . ?
C310 C311 1.487(18) . ?
C304 H304 0.9500 . ?
C304 C305 1.44(3) . ?
C311 H311 0.9500 . ?
C322 H322 0.9500 . ?
C322 C323 1.372(14) . ?
C305 H305 0.9500 . ?
C336 H336 0.9500 . ?
C336 C335 1.381(15) . ?
C328 H328 0.9500 . ?
C328 C329 1.42(2) . ?
C323 H323 0.9500 . ?
C329 H329 0.9500 . ?
C329 Zn51 2.50(5) 3 ?
C331 H331 0.9500 . ?
C331 C330 1.367(16) . ?
C335 H335 0.9500 . ?
C330 H330 0.9500 . ?
C315 H315 0.9500 . ?
C315 C314 1.37(2) . ?
C301 H301 0.9500 . ?
C301 C302 1.33(2) . ?
C302 H302 0.9500 . ?
I301 Zn31 2.515(8) . ?
Zn31 I302 2.540(10) . ?
I406 Zn43 2.502(8) . ?
Zn43 I405 2.478(9) . ?
I501 Zn51 2.517(18) . ?
I502 Zn51 2.535(18) . ?
I505 Zn53 2.73(4) . ?
I506 Zn53 2.539(16) . ?
I303 Zn32 2.533(8) . ?
Zn32 I304 2.499(10) . ?
C314 H314 0.9500 . ?

loop_
_geom_torsion_atom_site_label_1
_geom_torsion_atom_site_label_2
_geom_torsion_atom_site_label_3
_geom_torsion_atom_site_label_4
_geom_torsion
_geom_torsion_site_symmetry_1
_geom_torsion_site_symmetry_2
_geom_torsion_site_symmetry_3
_geom_torsion_site_symmetry_4
_geom_torsion_publ_flag
Zn33 N305 C312 C313 -167.1(8) 8_465 . . . ?
Zn33 N305 C311 C310 162.6(11) 8_465 . . . ?
Zn33 N312 C332 C333 -169.3(12) . . . . ?
Zn33 N312 C336 C335 171.7(14) . . . . ?
Zn42 N306 C318 C317 -178.6(9) . . . . ?
Zn42 N306 C314 C315 177.4(17) . . . . ?
Zn42 N307 C319 C320 -177.8(12) . . . . ?
Zn42 N307 C323 C322 175.2(13) . . . . ?
Zn41 N311 C329 C328 179.9(13) 3 . . . ?
Zn41 N311 C330 C331 -174.3(16) 3 . . . ?
Zn41 N301 C305 C304 -170.1(17) . . . . ?
Zn41 N301 C301 C302 171.4(16) . . . . ?
N302 C308 C316 C317 163.1(10) . . . . ?
N302 C308 C316 C315 -24.8(16) . . . . ?
N302 C306 C303 C304 10.5(16) . . . . ?
N302 C306 C303 C302 -159.1(12) . . . . ?
N308 C326 C334 C333 0.6(18) . . . . ?
N308 C326 C334 C335 -176.2(14) . . . . ?
N310 C326 C334 C333 -179.9(12) . . . . ?
N310 C326 C334 C335 3.2(19) . . . . ?
N303 C306 C303 C304 -169.1(12) . . . . ?
N303 C306 C303 C302 21.3(16) . . . . ?
N304 C308 C316 C317 -19.2(14) . . . . ?
N304 C308 C316 C315 152.9(13) . . . . ?
N306 C318 C317 C316 -5.5(18) . . . . ?
N312 C332 C333 C334 -6(2) . . . . ?
N312 C336 C335 C334 2(3) . . . . ?
C308 N302 C306 N303 -1.7(14) . . . . ?
C308 N302 C306 C303 178.7(9) . . . . ?
C308 N304 C307 N303 -6.3(13) . . . . ?
C308 N304 C307 C309 174.3(8) . . . . ?
C308 C316 C317 C318 178.7(10) . . . . ?
C308 C316 C315 C314 -179.4(16) . . . . ?
C309 C313 C312 N305 -1.7(15) . . . . ?
C309 C310 C311 N305 12(2) . . . . ?
C316 C315 C314 N306 7(3) . . . . ?
C313 C309 C307 N303 179.1(9) . . . . ?
C313 C309 C307 N304 -1.4(13) . . . . ?
C313 C309 C310 C311 -9.1(19) . . . . ?
C326 N308 C324 N309 -3.1(19) . . . . ?
C326 N308 C324 C321 172.5(12) . . . . ?
C326 N310 C325 N309 -2.8(19) . . . . ?
C326 N310 C325 C327 169.7(11) . . . . ?
C326 C334 C335 C336 178.8(15) . . . . ?
C321 C320 C319 N307 3(2) . . . . ?
C321 C322 C323 N307 2(3) . . . . ?
C307 N303 C306 N302 -0.8(14) . . . . ?
C307 N303 C306 C303 178.8(8) . . . . ?
C307 N304 C308 N302 3.4(14) . . . . ?
C307 N304 C308 C316 -174.0(8) . . . . ?
C307 C309 C313 C312 176.4(9) . . . . ?
C307 C309 C310 C311 178.1(11) . . . . ?
C306 N302 C308 N304 0.2(14) . . . . ?
C306 N302 C308 C316 177.7(8) . . . . ?
C306 N303 C307 N304 5.1(14) . . . . ?
C306 N303 C307 C309 -175.4(8) . . . . ?
C306 C303 C304 C305 -178.0(13) . . . . ?
C306 C303 C302 C301 -176.4(14) . . . . ?
C312 N305 C311 C310 -10(2) . . . . ?
C332 N312 C336 C335 -8(2) . . . . ?
C332 C333 C334 C326 -176.8(13) . . . . ?
C332 C333 C334 C335 0(2) . . . . ?
C303 C304 C305 N301 5(3) . . . . ?
C324 N308 C326 N310 1.9(18) . . . . ?
C324 N308 C326 C334 -178.7(11) . . . . ?
C324 N309 C325 N310 2(2) . . . . ?
C324 N309 C325 C327 -170.7(12) . . . . ?
C324 C321 C320 C319 -175.5(14) . . . . ?
C324 C321 C322 C323 173.4(15) . . . . ?
C327 C328 C329 N311 -7(3) . . . . ?
C327 C328 C329 Zn51 -98(7) . . . 3 ?
C327 C331 C330 N311 -6(3) . . . . ?
C320 C321 C324 N308 178.3(13) . . . . ?
C320 C321 C324 N309 -6(2) . . . . ?
C320 C321 C322 C323 0(2) . . . . ?
N301 C301 C302 C303 -17(3) . . . . ?
C333 C334 C335 C336 2(2) . . . . ?
C318 N306 C314 C315 -6(3) . . . . ?
C317 C316 C315 C314 -7(2) . . . . ?
C325 N310 C326 N308 0.9(18) . . . . ?
C325 N310 C326 C334 -178.5(11) . . . . ?
C325 N309 C324 N308 1.5(19) . . . . ?
C325 N309 C324 C321 -174.1(12) . . . . ?
C325 C327 C328 C329 -177.2(16) . . . . ?
C325 C327 C331 C330 -176.6(16) . . . . ?
C319 N307 C323 C322 -2(3) . . . . ?
C310 C309 C313 C312 4.1(16) . . . . ?
C310 C309 C307 N303 -8.3(14) . . . . ?
C310 C309 C307 N304 171.2(10) . . . . ?
C304 C303 C302 C301 14(2) . . . . ?
C311 N305 C312 C313 5.3(17) . . . . ?
C322 C321 C324 N308 5.3(19) . . . . ?
C322 C321 C324 N309 -178.8(13) . . . . ?
C322 C321 C320 C319 -2(2) . . . . ?
C305 N301 C301 C302 13(3) . . . . ?
C336 N312 C332 C333 10(2) . . . . ?
C328 C327 C325 N310 -173.1(16) . . . . ?
C328 C327 C325 N309 0(2) . . . . ?
C328 C327 C331 C330 5(3) . . . . ?
C323 N307 C319 C320 -1(2) . . . . ?
C329 N311 C330 C331 0(3) . . . . ?
C331 C327 C325 N310 9(2) . . . . ?
C331 C327 C325 N309 -178.3(14) . . . . ?
C331 C327 C328 C329 1(3) . . . . ?
C330 N311 C329 C328 7(3) . . . . ?
C330 N311 C329 Zn51 172(2) . . . 3 ?
C315 C316 C317 C318 6.0(18) . . . . ?
C301 N301 C305 C304 -7(3) . . . . ?
C302 C303 C304 C305 -8(2) . . . . ?
Zn31 N311 C329 C328 -177.7(15) 3 . . . ?
Zn31 N311 C330 C331 -174.6(14) 3 . . . ?
Zn31 N301 C305 C304 177.2(15) . . . . ?
Zn31 N301 C301 C302 -171.0(16) . . . . ?
Zn43 N312 C332 C333 -168.6(11) . . . . ?
Zn43 N312 C336 C335 171.0(14) . . . . ?
Zn51 N311 C329 C328 -166(2) 3 . . . ?
Zn51 N311 C330 C331 165(4) 3 . . . ?
Zn51 N301 C305 C304 160.5(18) . . . . ?
Zn51 N301 C301 C302 -158(2) . . . . ?
Zn53 N305 C312 C313 -169.5(16) 8_465 . . . ?
Zn53 N305 C311 C310 164.6(17) 8_465 . . . ?
Zn53 N312 C332 C333 -164.4(13) . . . . ?
Zn53 N312 C336 C335 166.8(15) . . . . ?
Zn32 N306 C318 C317 -174.9(9) . . . . ?
Zn32 N306 C314 C315 174.1(16) . . . . ?
Zn32 N307 C319 C320 -171.7(13) . . . . ?
Zn32 N307 C323 C322 168.2(13) . . . . ?
C314 N306 C318 C317 5(2) . . . . ?

loop_
_exptl_oxdiff_crystal_face_indexfrac_h
_exptl_oxdiff_crystal_face_indexfrac_k
_exptl_oxdiff_crystal_face_indexfrac_l
_exptl_oxdiff_crystal_face_x
_exptl_oxdiff_crystal_face_y
_exptl_oxdiff_crystal_face_z
0.0000 1.0000 0.0002 -0.0223 0.0871 0.0491
0.0000 -0.0000 1.0000 -0.0458 0.0018 -0.0239
-0.0000 0.0000 -1.0000 0.0458 -0.0018 0.0239
-1.0000 -0.0000 0.0001 0.0261 0.0232 -0.0293
1.0000 0.0000 -0.0001 -0.0261 -0.0232 0.0293
-1.0000 -2.0000 0.9997 0.0248 -0.1493 -0.1513
-2.0000 -0.0000 1.0002 0.0063 0.0481 -0.0825
2.0000 0.0000 -1.0002 -0.0063 -0.0481 0.0825
-2.0000 1.0000 -1.9997 0.1215 0.1299 0.0383
2.0000 1.0000 -2.0000 0.0173 0.0373 0.1555
-2.0000 -1.0000 -0.0001 0.0744 -0.0408 -0.1077
1.0000 0.0000 -2.0001 0.0656 -0.0267 0.0771

loop_
_smtbx_masks_void_nr
_smtbx_masks_void_average_x
_smtbx_masks_void_average_y
_smtbx_masks_void_average_z
_smtbx_masks_void_volume
_smtbx_masks_void_count_electrons
_smtbx_masks_void_content
1 -0.701 -0.320 -0.451 3622.2 949.6 ?
2 -0.478 -0.561 -0.728 3622.2 949.6 ?
